data_1576830
loop_
_publ_author_name
'Xie, Hao-Hui'
'Yang, Wen-Jing'
'Li, Ze-Jian'
'Ren, Ying-Zheng'
'Si, Nian'
'Liu, Peng-Fei'
'Tang, Yong-Xing'
'Zhang, Wen-Chao'
'Cui, Peng-Fei'

_publ_section_title
;
 Directing structural transformation in gold(i)-carborane nanoclusters to
 unlock ultrafast hypergolic ignition.
;
_journal_issue 17
_journal_name_full 'Chemical science'
_journal_page_first 8795
_journal_page_last 8802
_journal_paper_doi 10.1039/d6sc01070a
_journal_volume 17
_journal_year 2026
_chemical_formula_moiety 'C52 H60 Au2 B18 P4'
_chemical_formula_sum 'C52 H60 Au2 B18 P4'
_chemical_formula_weight 1397.39
_space_group_crystal_system monoclinic
_space_group_IT_number 15
_space_group_name_Hall '-C 2yc'
_space_group_name_H-M_alt 'C 1 2/c 1'
_atom_sites_solution_hydrogens mixed
_audit_creation_date 2025-09-30
_audit_creation_method
;
Olex2 1.5
(compiled 2024.02.16 svn.r378c4104 for OlexSys, GUI svn.r6928)
;
_audit_update_record
;
2025-10-15 deposited with the CCDC.	2026-03-06 downloaded from the CCDC.
;
_cell_angle_alpha 90
_cell_angle_beta 98.439(4)
_cell_angle_gamma 90
_cell_formula_units_Z 4
_cell_length_a 25.395(3)
_cell_length_b 11.2877(13)
_cell_length_c 22.043(2)
_cell_measurement_reflns_used 68146
_cell_measurement_temperature 100.15
_cell_measurement_theta_max 56.566
_cell_measurement_theta_min 3.956
_cell_volume 6250.2(12)
_computing_molecular_graphics 'Olex2 1.5 (Dolomanov et al., 2009)'
_computing_publication_material 'Olex2 1.5 (Dolomanov et al., 2009)'
_computing_structure_refinement 'SHELXL 2018/3 (Sheldrick, 2015)'
_computing_structure_solution 'olex2.solve 1.5 (Bourhis et al., 2015)'
_diffrn_ambient_temperature 100.15
_diffrn_measured_fraction_theta_full 0.999
_diffrn_measured_fraction_theta_max 0.999
_diffrn_measurement_device_type multi-scan
_diffrn_radiation_type MoK\a
_diffrn_radiation_wavelength 0.71073
_diffrn_reflns_av_R_equivalents 0.1981
_diffrn_reflns_av_unetI/netI 0.0930
_diffrn_reflns_Laue_measured_fraction_full 0.999
_diffrn_reflns_Laue_measured_fraction_max 0.999
_diffrn_reflns_limit_h_max 30
_diffrn_reflns_limit_h_min -30
_diffrn_reflns_limit_k_max 13
_diffrn_reflns_limit_k_min -13
_diffrn_reflns_limit_l_max 26
_diffrn_reflns_limit_l_min -26
_diffrn_reflns_number 54795
_diffrn_reflns_point_group_measured_fraction_full 0.999
_diffrn_reflns_point_group_measured_fraction_max 0.999
_diffrn_reflns_theta_full 25.027
_diffrn_reflns_theta_max 25.027
_diffrn_reflns_theta_min 1.978
_exptl_absorpt_coefficient_mu 4.825
_exptl_absorpt_correction_T_max 0.9883
_exptl_absorpt_correction_T_min 0.8246
_exptl_absorpt_correction_type multi-scan
_exptl_absorpt_process_details
;
 SADABS 2016/2: Krause, L., Herbst-Irmer, R., Sheldrick G.M. & Stalke D.,
 J. Appl. Cryst. 48 (2015) 3-10
;
_exptl_crystal_colour brown
_exptl_crystal_colour_primary brown
_exptl_crystal_density_diffrn 1.485
_exptl_crystal_description block
_exptl_crystal_F_000 2720
_exptl_crystal_size_max 0.08
_exptl_crystal_size_mid 0.06
_exptl_crystal_size_min 0.05
_refine_diff_density_max 5.390
_refine_diff_density_min -1.884
_refine_diff_density_rms 0.253
_refine_ls_extinction_coef 0.00015(5)
_refine_ls_extinction_expression Fc^*^=kFc[1+0.001xFc^2^\l^3^/sin(2\q)]^-1/4^
_refine_ls_extinction_method 'SHELXL-2018/3 (Sheldrick 2018)'
_refine_ls_goodness_of_fit_ref 1.058
_refine_ls_hydrogen_treatment mixed
_refine_ls_matrix_type full
_refine_ls_number_parameters 382
_refine_ls_number_reflns 5530
_refine_ls_number_restraints 257
_refine_ls_restrained_S_all 1.051
_refine_ls_R_factor_all 0.1280
_refine_ls_R_factor_gt 0.0747
_refine_ls_shift/su_max 0.000
_refine_ls_shift/su_mean 0.000
_refine_ls_structure_factor_coef Fsqd
_refine_ls_weighting_details 'w=1/[\s^2^(Fo^2^)+(0.0776P)^2^+362.0410P] where P=(Fo^2^+2Fc^2^)/3'
_refine_ls_weighting_scheme calc
_refine_ls_wR_factor_gt 0.1720
_refine_ls_wR_factor_ref 0.2257
_reflns_Friedel_coverage 0.000
_reflns_number_gt 3471
_reflns_number_total 5530
_reflns_threshold_expression 'I > 2\s(I)'
_cod_data_source_file d6sc01070a7.cif
_cod_data_source_block xhh_25070_2-s7_c_pl
_cod_depositor_comments 'Adding full bibliography for 1576822--1576830.cif.'
_cod_database_code 1576830
_shelx_shelxl_version_number 2018/3
_shelx_space_group_comment
;
The symmetry employed for this shelxl refinement is uniquely defined
by the following loop, which should always be used as a source of
symmetry information in preference to the above space-group names.
They are only intended as comments.
;
_shelx_estimated_absorpt_t_max 0.794
_shelx_estimated_absorpt_t_min 0.699
_olex2_refinement_description
;
1. Fixed Uiso
 At 1.2 times of:
  All B(H) groups, H5 of C5, H23A of C23A, H3 of C3, H2 of C2, H24A of C24A,
  H6 of C6, H17 of C17, H4 of C4, H16 of C16, H22A of C22A, H26A of C26A, H25A
  of C25A, H19 of C19, H10 of C10, H8 of C8, H12 of C12, H18 of C18, H20 of C20,
   H9 of C9, H11 of C11, H24 of C24, H22 of C22, H26 of C26, H23 of C23, All
  C(H,H,H,H) groups
 At 1.5 times of:
  H4B of C25
2. Restrained distances
 B1-H1 = B8-H8A = B4-H4A = B3-H3A
 1.12 with sigma of 0.01
 B4-H4A = B1-H1
 1 with sigma of 0.01
 C24A-C23A \\sim C24-C23
 with sigma of 0.02
 C24A-C25A \\sim C24-C25
 with sigma of 0.02
 C23A-C22A \\sim C23-C22
 with sigma of 0.02
 C22A-C21A \\sim C22-C21
 with sigma of 0.02
 C21A-C26A \\sim C21-C26
 with sigma of 0.02
 C26A-C25A \\sim C26-C25
 with sigma of 0.02
 P2-C22A \\sim P2-C22
 with sigma of 0.04
 P2-C26A \\sim P2-C26
 with sigma of 0.04
 C24A-C22A \\sim C24-C22
 with sigma of 0.04
 C24A-C26A \\sim C24-C26
 with sigma of 0.04
 C23A-C21A \\sim C23-C21
 with sigma of 0.04
 C23A-C25A \\sim C23-C25
 with sigma of 0.04
 C22A-C26A \\sim C22-C26
 with sigma of 0.04
 C21A-C25A \\sim C21-C25
 with sigma of 0.04
 P2-C21A \\sim P2-C21
 with sigma of 0.02
 B1-H1 \\sim B3-H3A
 with sigma of 0.02
 B1-H4B \\sim B4-H4B
 with sigma of 0.02
3. Uiso/Uaniso restraints and constraints
C21A \\sim C26A \\sim C25A \\sim C24A \\sim C23A \\sim C22A: within 2A with
sigma of 0.01 and sigma for terminal atoms of 0.02 within 2A
C11 \\sim C12 \\sim C7 \\sim C8 \\sim C9 \\sim C10: within 2A with sigma of
0.001 and sigma for terminal atoms of 0.002 within 2A
B1 \\sim B8 \\sim B5 \\sim B3 \\sim B4 \\sim B2: within 2A with sigma of 0.01
and sigma for terminal atoms of 0.02 within 2A
C21 \\sim C26 \\sim C25 \\sim C24 \\sim C23 \\sim C22: within 2A with sigma of
0.01 and sigma for terminal atoms of 0.02 within 2A
4. Rigid body (RIGU) restrains
 C24, C23, C22, C21, C26, C25
 with sigma for 1-2 distances of 0.004 and sigma for 1-3 distances of 0.004
 C24A, C23A, C22A, C21A, C26A, C25A
 with sigma for 1-2 distances of 0.004 and sigma for 1-3 distances of 0.004
5. Others
 Sof(C24)=Sof(H24)=Sof(C23)=Sof(H23)=Sof(C22)=Sof(H22)=Sof(C21)=Sof(C26)=
 Sof(H26)=Sof(C25)=Sof(H25)=1-FVAR(1)
 Sof(C24A)=Sof(H24A)=Sof(C23A)=Sof(H23A)=Sof(C22A)=Sof(H22A)=Sof(C21A)=
 Sof(C26A)=Sof(H26A)=Sof(C25A)=Sof(H25A)=FVAR(1)
 Fixed X: H1(-0.19376)
 Fixed Y: H4A(0.708261) H1(0.72095)
 Fixed Z: H4A(0.20368) H1(0.06263)
6.a Aromatic/amide H refined with riding coordinates:
 C5(H5), C3(H3), C2(H2), C4(H4), C6(H6), C16(H16), C17(H17), C24A(H24A),
 C23A(H23A), C22A(H22A), C26A(H26A), C25A(H25A), C20(H20), C18(H18), C19(H19),
 C10(H10), C9(H9), C8(H8), C12(H12), C11(H11), C24(H24), C23(H23), C22(H22),
 C26(H26), C25(H25)
6.b Fitted hexagon refined as free rotating group:
 C24A(C23A,C22A,C21A,C26A,C25A), C24(C23,C22,C21,C26,C25)
6.c Boron cage BH refined with riding coordinates:
 B5(H5A), B6(H6A), B8(H8A), B2(H2A), B3(H3A), B7(H7)
;
_smtbx_masks_void_probe_radius 1.2
_smtbx_masks_void_truncation_radius 1.2
_olex2_submission_special_instructions 'No special instructions were received'

loop_
_space_group_symop_operation_xyz
'x, y, z'
'-x, y, -z+1/2'
'x+1/2, y+1/2, z'
'-x+1/2, y+1/2, -z+1/2'
'-x, -y, -z'
'x, -y, z-1/2'
'-x+1/2, -y+1/2, -z'
'x+1/2, -y+1/2, z-1/2'

loop_
_atom_site_label
_atom_site_type_symbol
_atom_site_fract_x
_atom_site_fract_y
_atom_site_fract_z
_atom_site_U_iso_or_equiv
_atom_site_adp_type
_atom_site_occupancy
_atom_site_site_symmetry_order
_atom_site_calc_flag
_atom_site_refinement_flags_posn
_atom_site_refinement_flags_adp
_atom_site_refinement_flags_occupancy
_atom_site_disorder_assembly
_atom_site_disorder_group
Au1 Au 0.03745(2) 0.71147(6) 0.13903(3) 0.0347(3) Uani 1 1 d . . . . .
P1 P -0.04745(14) 0.7186(4) 0.08405(17) 0.0284(8) Uani 1 1 d . . . . .
P2 P -0.12308(15) 0.6970(4) 0.30862(18) 0.0299(9) Uani 1 1 d D . . . .
C15 C -0.1712(6) 0.7476(14) 0.3568(7) 0.034(4) Uani 1 1 d . . . . .
C1 C -0.0480(7) 0.7937(13) 0.0110(8) 0.036(4) Uani 1 1 d . . . . .
C5 C 0.0031(7) 0.8886(16) -0.0602(8) 0.046(4) Uani 1 1 d . . . . .
H5 H 0.036293 0.912217 -0.071436 0.056 Uiso 1 1 calc R U . . .
C13 C -0.0955(5) 0.7880(13) 0.1271(6) 0.028(3) Uani 1 1 d . . . . .
C3 C -0.0926(8) 0.8715(19) -0.0853(8) 0.057(5) Uani 1 1 d . . . . .
H3 H -0.124083 0.883364 -0.113689 0.068 Uiso 1 1 calc R U . . .
C2 C -0.0950(7) 0.8161(17) -0.0290(7) 0.045(4) Uani 1 1 d . . . . .
H2 H -0.128370 0.793871 -0.017962 0.054 Uiso 1 1 calc R U . . .
C4 C -0.0437(8) 0.9089(17) -0.0993(8) 0.050(5) Uani 1 1 d . . . . .
H4 H -0.042364 0.949510 -0.136740 0.060 Uiso 1 1 calc R U . . .
C6 C 0.0011(7) 0.8335(15) -0.0044(7) 0.038(4) Uani 1 1 d . . . . .
H6 H 0.032901 0.822445 0.023641 0.046 Uiso 1 1 calc R U . . .
C14 C -0.1307(5) 0.7753(14) 0.2363(6) 0.029(3) Uani 1 1 d . . . . .
C16 C -0.1571(7) 0.8464(17) 0.3930(8) 0.051(5) Uani 1 1 d . . . . .
H16 H -0.124152 0.885660 0.391734 0.061 Uiso 1 1 calc R U . . .
C17 C -0.1922(8) 0.8865(18) 0.4313(9) 0.056(5) Uani 1 1 d . . . . .
H17 H -0.182713 0.953944 0.456322 0.067 Uiso 1 1 calc R U . . .
C24A C -0.1529(10) 0.3075(14) 0.2532(12) 0.070(7) Uani 0.563(19) 1 d DG U P A 1
H24A H -0.157900 0.226984 0.241126 0.084 Uiso 0.563(19) 1 calc R U P A 1
C23A C -0.1065(9) 0.3418(16) 0.2906(12) 0.071(7) Uani 0.563(19) 1 d DG U P A 1
H23A H -0.079834 0.284759 0.304117 0.086 Uiso 0.563(19) 1 calc R U P A 1
C22A C -0.0991(8) 0.4596(18) 0.3082(10) 0.069(7) Uani 0.563(19) 1 d DG U P A 1
H22A H -0.067430 0.483034 0.333792 0.082 Uiso 0.563(19) 1 calc R U P A 1
C21A C -0.1381(9) 0.5430(13) 0.2884(11) 0.063(7) Uani 0.563(19) 1 d DG U P A 1
C26A C -0.1845(8) 0.5087(16) 0.2510(10) 0.064(6) Uani 0.563(19) 1 d DG U P A 1
H26A H -0.211157 0.565763 0.237482 0.077 Uiso 0.563(19) 1 calc R U P A 1
C25A C -0.1919(8) 0.3909(19) 0.2334(10) 0.067(6) Uani 0.563(19) 1 d DG U P A 1
H25A H -0.223562 0.367488 0.207807 0.081 Uiso 0.563(19) 1 calc R U P A 1
C20 C -0.2202(6) 0.6940(15) 0.3584(8) 0.039(4) Uani 1 1 d . . . . .
H20 H -0.231339 0.630367 0.331340 0.047 Uiso 1 1 calc R U . . .
C18 C -0.2396(7) 0.8329(17) 0.4341(7) 0.044(4) Uani 1 1 d . . . . .
H18 H -0.263440 0.863236 0.459693 0.052 Uiso 1 1 calc R U . . .
C19 C -0.2522(7) 0.7327(17) 0.3986(9) 0.052(5) Uani 1 1 d . . . . .
H19 H -0.283805 0.690145 0.402506 0.062 Uiso 1 1 calc R U . . .
C10 C -0.1109(11) 0.343(2) 0.0444(10) 0.077(3) Uani 1 1 d . U . . .
H10 H -0.115656 0.259838 0.038362 0.092 Uiso 1 1 calc R U . . .
C9 C -0.1035(11) 0.4117(19) -0.0007(10) 0.077(3) Uani 1 1 d . U . . .
H9 H -0.113624 0.385094 -0.041632 0.092 Uiso 1 1 calc R U . . .
C8 C -0.0808(11) 0.5253(19) 0.0098(10) 0.077(3) Uani 1 1 d . U . . .
H8 H -0.071191 0.569924 -0.023480 0.092 Uiso 1 1 calc R U . . .
C7 C -0.0728(11) 0.5705(19) 0.0673(10) 0.076(3) Uani 1 1 d . U . . .
C12 C -0.0883(11) 0.5010(19) 0.1104(10) 0.077(3) Uani 1 1 d . U . . .
H12 H -0.083127 0.528713 0.151522 0.092 Uiso 1 1 calc R U . . .
C11 C -0.1116(11) 0.3901(19) 0.0985(10) 0.077(3) Uani 1 1 d . U . . .
H11 H -0.127621 0.349809 0.128916 0.092 Uiso 1 1 calc R U . . .
B9 B -0.0807(7) 0.7687(18) 0.2014(8) 0.033(4) Uani 1 1 d . . . . .
B5 B -0.1314(8) 0.986(2) 0.1783(10) 0.050(3) Uani 1 1 d . U . . .
H5A H -0.133627 1.084680 0.179882 0.060 Uiso 1 1 calc R U . . .
B4 B -0.1868(8) 0.755(2) 0.1851(11) 0.049(4) Uani 1 1 d D U . . .
B6 B -0.0951(8) 0.9027(16) 0.2390(9) 0.038(4) Uani 1 1 d . . . . .
H6A H -0.071383 0.942572 0.280885 0.046 Uiso 1 1 calc R U . . .
B1 B -0.1660(6) 0.7612(18) 0.0985(7) 0.056(4) Uani 1 1 d D U . . .
B8 B -0.1272(8) 0.914(2) 0.1099(11) 0.050(3) Uani 1 1 d D U . . .
H8A H -0.125177 0.968042 0.067645 0.060 Uiso 1 1 calc DR U . . .
B2 B -0.1868(9) 0.898(2) 0.1438(11) 0.053(3) Uani 1 1 d . U . . .
H2A H -0.225780 0.937852 0.123446 0.064 Uiso 1 1 calc R U . . .
B3 B -0.1664(8) 0.901(2) 0.2243(10) 0.049(3) Uani 1 1 d D U . . .
H3A H -0.190978 0.943564 0.256408 0.059 Uiso 1 1 calc DR U . . .
B7 B -0.0717(8) 0.9103(16) 0.1683(8) 0.039(4) Uani 1 1 d . . . . .
H7 H -0.032683 0.954490 0.165255 0.046 Uiso 1 1 calc R U . . .
C24 C -0.1647(11) 0.2989(13) 0.2752(10) 0.041(6) Uani 0.437(19) 1 d DG U P A 2
H24 H -0.172515 0.217159 0.268661 0.050 Uiso 0.437(19) 1 calc R U P A 2
C23 C -0.1672(11) 0.3496(16) 0.3321(9) 0.044(6) Uani 0.437(19) 1 d DG U P A 2
H23 H -0.176708 0.302501 0.364578 0.053 Uiso 0.437(19) 1 calc R U P A 2
C22 C -0.1558(11) 0.4692(17) 0.3417(7) 0.043(6) Uani 0.437(19) 1 d DG U P A 2
H22 H -0.157482 0.503802 0.380604 0.051 Uiso 0.437(19) 1 calc R U P A 2
C21 C -0.1419(11) 0.5380(13) 0.2942(9) 0.036(6) Uani 0.437(19) 1 d DG U P A 2
C26 C -0.1394(10) 0.4873(16) 0.2372(8) 0.039(6) Uani 0.437(19) 1 d DG U P A 2
H26 H -0.129868 0.534422 0.204798 0.047 Uiso 0.437(19) 1 calc R U P A 2
C25 C -0.1508(11) 0.3678(17) 0.2277(8) 0.041(6) Uani 0.437(19) 1 d DG U P A 2
H25 H -0.149094 0.333121 0.188771 0.049 Uiso 0.437(19) 1 calc R U P A 2
H4A H -0.2171(13) 0.708261 0.203680 0.049 Uiso 1 1 d D U . . .
H9A H -0.048(7) 0.724(15) 0.216(8) 0.049 Uiso 1 1 d . U . . .
H1 H -0.193760 0.720950 0.062630 0.049 Uiso 1 1 d D U . . .
H4B H -0.163(7) 0.720(16) 0.147(3) 0.061 Uiso 1 1 d D U . . .

loop_
_atom_site_aniso_label
_atom_site_aniso_U_11
_atom_site_aniso_U_22
_atom_site_aniso_U_33
_atom_site_aniso_U_23
_atom_site_aniso_U_13
_atom_site_aniso_U_12
Au1 0.0243(4) 0.0515(5) 0.0290(4) 0.0015(3) 0.0062(2) -0.0006(3)
P1 0.0206(18) 0.040(2) 0.0240(19) 0.0005(17) 0.0015(15) 0.0010(17)
P2 0.0204(18) 0.043(2) 0.027(2) -0.0062(17) 0.0045(15) -0.0004(17)
C15 0.039(9) 0.029(8) 0.037(9) -0.007(7) 0.011(7) 0.008(7)
C1 0.044(9) 0.021(8) 0.043(9) 0.007(7) 0.003(8) 0.008(7)
C5 0.051(11) 0.053(11) 0.041(10) 0.008(8) 0.023(9) 0.004(9)
C13 0.023(7) 0.038(9) 0.022(7) -0.003(6) 0.001(6) -0.007(7)
C3 0.052(11) 0.075(14) 0.036(10) 0.011(10) -0.016(9) 0.000(10)
C2 0.033(9) 0.069(13) 0.027(9) 0.009(8) -0.012(7) -0.008(8)
C4 0.068(13) 0.055(12) 0.030(9) 0.017(8) 0.015(9) 0.000(10)
C6 0.042(9) 0.044(10) 0.032(9) 0.003(7) 0.013(7) 0.001(8)
C14 0.022(7) 0.044(9) 0.021(7) 0.003(7) 0.002(6) 0.000(7)
C16 0.042(10) 0.057(12) 0.058(12) -0.023(10) 0.023(9) -0.018(9)
C17 0.062(12) 0.054(12) 0.055(12) -0.019(10) 0.017(10) 0.006(10)
C24A 0.082(14) 0.064(12) 0.073(14) -0.020(10) 0.037(11) -0.009(10)
C23A 0.081(13) 0.061(11) 0.078(14) -0.010(11) 0.033(11) -0.006(10)
C22A 0.076(13) 0.058(12) 0.077(14) -0.009(10) 0.031(11) -0.007(10)
C21A 0.072(13) 0.056(12) 0.068(14) -0.013(10) 0.031(11) -0.009(10)
C26A 0.075(13) 0.059(11) 0.066(13) -0.019(10) 0.032(11) -0.013(10)
C25A 0.079(13) 0.062(12) 0.068(13) -0.021(10) 0.035(11) -0.013(10)
C20 0.034(9) 0.051(11) 0.037(9) 0.004(8) 0.015(7) 0.003(8)
C18 0.033(9) 0.068(12) 0.030(9) 0.003(8) 0.006(7) 0.015(9)
C19 0.043(10) 0.063(13) 0.053(11) 0.007(10) 0.020(9) -0.023(9)
C10 0.133(7) 0.049(5) 0.051(5) -0.003(4) 0.024(5) -0.022(5)
C9 0.133(7) 0.049(5) 0.051(5) -0.003(4) 0.024(5) -0.022(5)
C8 0.133(7) 0.049(5) 0.051(5) -0.003(4) 0.024(5) -0.022(5)
C7 0.132(7) 0.049(5) 0.051(5) -0.003(4) 0.025(5) -0.022(5)
C12 0.133(7) 0.049(5) 0.051(5) -0.003(4) 0.025(5) -0.022(5)
C11 0.133(7) 0.049(5) 0.051(5) -0.003(4) 0.025(5) -0.022(5)
B9 0.024(9) 0.053(12) 0.023(9) 0.000(8) 0.005(7) -0.004(8)
B5 0.043(7) 0.054(7) 0.053(7) 0.001(6) 0.006(6) 0.015(6)
B4 0.032(7) 0.065(8) 0.050(8) -0.003(7) 0.003(6) 0.013(7)
B6 0.046(11) 0.031(10) 0.039(10) -0.003(8) 0.009(9) 0.003(8)
B1 0.040(7) 0.056(8) 0.077(8) 0.018(7) 0.024(7) 0.018(7)
B8 0.042(7) 0.051(7) 0.059(7) 0.004(6) 0.013(6) 0.014(6)
B2 0.042(6) 0.058(7) 0.059(7) 0.002(6) 0.007(6) 0.017(5)
B3 0.039(6) 0.057(8) 0.051(7) -0.002(6) 0.006(6) 0.015(6)
B7 0.059(12) 0.027(10) 0.028(9) 0.001(7) -0.004(9) -0.012(9)
C24 0.050(13) 0.050(11) 0.025(10) -0.008(8) 0.006(9) 0.004(10)
C23 0.053(13) 0.054(11) 0.025(9) -0.007(9) 0.004(9) 0.004(10)
C22 0.052(13) 0.052(11) 0.023(9) -0.005(8) 0.003(9) 0.007(10)
C21 0.044(13) 0.044(11) 0.020(10) -0.007(8) 0.003(9) 0.014(10)
C26 0.049(13) 0.045(11) 0.024(9) -0.009(8) 0.006(9) 0.010(10)
C25 0.050(13) 0.046(11) 0.026(9) -0.008(8) 0.005(9) 0.006(10)

loop_
_atom_type_symbol
_atom_type_description
_atom_type_scat_dispersion_real
_atom_type_scat_dispersion_imag
_atom_type_scat_source
C C 0.0033 0.0016 'International Tables Vol C Tables 4.2.6.8 and 6.1.1.4'
H H 0.0000 0.0000 'International Tables Vol C Tables 4.2.6.8 and 6.1.1.4'
Au Au -2.0133 8.8022 'International Tables Vol C Tables 4.2.6.8 and 6.1.1.4'
B B 0.0013 0.0007 'International Tables Vol C Tables 4.2.6.8 and 6.1.1.4'
P P 0.1023 0.0942 'International Tables Vol C Tables 4.2.6.8 and 6.1.1.4'

loop_
_geom_angle_atom_site_label_1
_geom_angle_atom_site_label_2
_geom_angle_atom_site_label_3
_geom_angle
_geom_angle_site_symmetry_1
_geom_angle_site_symmetry_3
_geom_angle_publ_flag
P2 Au1 P1 177.41(15) 2 . ?
C1 P1 Au1 111.4(5) . . ?
C1 P1 C13 109.9(7) . . ?
C13 P1 Au1 112.7(5) . . ?
C7 P1 Au1 110.5(9) . . ?
C7 P1 C1 107.1(9) . . ?
C7 P1 C13 104.9(9) . . ?
C15 P2 Au1 110.4(6) . 2 ?
C15 P2 C21 102.9(9) . . ?
C14 P2 Au1 112.1(5) . 2 ?
C14 P2 C15 111.5(7) . . ?
C14 P2 C21A 105.0(9) . . ?
C14 P2 C21 109.1(8) . . ?
C21A P2 Au1 109.7(8) . 2 ?
C21A P2 C15 107.8(9) . . ?
C16 C15 P2 116.6(12) . . ?
C16 C15 C20 119.6(14) . . ?
C20 C15 P2 123.9(12) . . ?
C2 C1 P1 122.5(13) . . ?
C2 C1 C6 119.5(15) . . ?
C6 C1 P1 118.0(12) . . ?
C4 C5 H5 120.4 . . ?
C4 C5 C6 119.2(16) . . ?
C6 C5 H5 120.4 . . ?
P1 C13 B1 116.4(9) . . ?
B9 C13 P1 112.8(11) . . ?
B9 C13 B1 113.0(12) . . ?
B9 C13 B8 112.1(14) . . ?
B9 C13 B7 64.3(10) . . ?
B8 C13 P1 126.2(11) . . ?
B8 C13 B1 69.3(12) . . ?
B8 C13 B7 63.2(12) . . ?
B7 C13 P1 114.1(10) . . ?
B7 C13 B1 124.5(13) . . ?
C2 C3 H3 120.4 . . ?
C4 C3 H3 120.4 . . ?
C4 C3 C2 119.3(16) . . ?
C1 C2 H2 120.1 . . ?
C3 C2 C1 119.7(16) . . ?
C3 C2 H2 120.1 . . ?
C5 C4 C3 121.9(15) . . ?
C5 C4 H4 119.1 . . ?
C3 C4 H4 119.1 . . ?
C1 C6 H6 119.9 . . ?
C5 C6 C1 120.3(16) . . ?
C5 C6 H6 119.9 . . ?
B9 C14 P2 114.6(11) . . ?
B9 C14 B4 109.1(13) . . ?
B9 C14 B6 66.1(11) . . ?
B9 C14 B3 114.6(14) . . ?
B4 C14 P2 119.4(12) . . ?
B6 C14 P2 113.4(11) . . ?
B6 C14 B4 121.8(14) . . ?
B3 C14 P2 122.4(11) . . ?
B3 C14 B4 68.0(12) . . ?
B3 C14 B6 64.1(11) . . ?
C15 C16 H16 120.8 . . ?
C15 C16 C17 118.4(16) . . ?
C17 C16 H16 120.8 . . ?
C16 C17 H17 118.8 . . ?
C18 C17 C16 122.4(18) . . ?
C18 C17 H17 118.8 . . ?
C23A C24A H24A 120.0 . . ?
C23A C24A C25A 120.0 . . ?
C25A C24A H24A 120.0 . . ?
C24A C23A H23A 120.0 . . ?
C24A C23A C22A 120.0 . . ?
C22A C23A H23A 120.0 . . ?
C23A C22A H22A 120.0 . . ?
C21A C22A C23A 120.0 . . ?
C21A C22A H22A 120.0 . . ?
C22A C21A P2 117.1(13) . . ?
C26A C21A P2 122.7(13) . . ?
C26A C21A C22A 120.0 . . ?
C21A C26A H26A 120.0 . . ?
C21A C26A C25A 120.0 . . ?
C25A C26A H26A 120.0 . . ?
C24A C25A H25A 120.0 . . ?
C26A C25A C24A 120.0 . . ?
C26A C25A H25A 120.0 . . ?
C15 C20 H20 120.0 . . ?
C19 C20 C15 120.0(17) . . ?
C19 C20 H20 120.0 . . ?
C17 C18 H18 120.9 . . ?
C17 C18 C19 118.1(16) . . ?
C19 C18 H18 120.9 . . ?
C20 C19 C18 121.3(16) . . ?
C20 C19 H19 119.4 . . ?
C18 C19 H19 119.4 . . ?
C9 C10 H10 120.8 . . ?
C9 C10 C11 118(2) . . ?
C11 C10 H10 120.8 . . ?
C10 C9 H9 119.3 . . ?
C10 C9 C8 121(2) . . ?
C8 C9 H9 119.3 . . ?
C9 C8 H8 120.1 . . ?
C7 C8 C9 120(2) . . ?
C7 C8 H8 120.1 . . ?
C8 C7 P1 122.7(16) . . ?
C12 C7 P1 122.0(17) . . ?
C12 C7 C8 115(2) . . ?
C7 C12 H12 118.1 . . ?
C7 C12 C11 124(2) . . ?
C11 C12 H12 118.1 . . ?
C10 C11 C12 118(2) . . ?
C10 C11 H11 120.8 . . ?
C12 C11 H11 120.8 . . ?
C13 B9 B6 108.5(14) . . ?
C13 B9 B7 59.8(10) . . ?
C13 B9 H9A 117(10) . . ?
C14 B9 C13 113.4(13) . . ?
C14 B9 B6 60.1(10) . . ?
C14 B9 B7 108.5(14) . . ?
C14 B9 H9A 124(10) . . ?
B6 B9 H9A 120(10) . . ?
B7 B9 B6 58.7(11) . . ?
B7 B9 H9A 117(10) . . ?
B6 B5 H5A 121.7 . . ?
B6 B5 B2 108.4(16) . . ?
B6 B5 B7 59.0(10) . . ?
B8 B5 H5A 120.3 . . ?
B8 B5 B6 108.7(15) . . ?
B8 B5 B2 61.1(13) . . ?
B8 B5 B3 110.7(17) . . ?
B8 B5 B7 60.4(11) . . ?
B2 B5 H5A 121.5 . . ?
B3 B5 H5A 120.0 . . ?
B3 B5 B6 61.4(12) . . ?
B3 B5 B2 60.3(13) . . ?
B3 B5 B7 109.1(15) . . ?
B7 B5 H5A 122.0 . . ?
B7 B5 B2 108.2(15) . . ?
C14 B4 B1 107.9(12) . . ?
C14 B4 B2 98.6(15) . . ?
C14 B4 B3 55.6(11) . . ?
C14 B4 H4A 113(2) . . ?
C14 B4 H4B 93(9) . . ?
B1 B4 H4A 132.2(17) . . ?
B1 B4 H4B 28(8) . . ?
B2 B4 B1 59.7(11) . . ?
B2 B4 B3 56.6(12) . . ?
B2 B4 H4A 132.6(19) . . ?
B2 B4 H4B 85(9) . . ?
B3 B4 B1 107.8(14) . . ?
B3 B4 H4A 115.0(17) . . ?
B3 B4 H4B 119(9) . . ?
H4A B4 H4B 126(9) . . ?
C14 B6 B9 53.8(9) . . ?
C14 B6 B5 101.9(14) . . ?
C14 B6 H6A 126.1 . . ?
C14 B6 B3 57.6(11) . . ?
C14 B6 B7 105.0(13) . . ?
B9 B6 H6A 126.8 . . ?
B9 B6 B3 100.1(13) . . ?
B5 B6 B9 102.5(14) . . ?
B5 B6 H6A 124.5 . . ?
B5 B6 B3 58.1(12) . . ?
B3 B6 H6A 124.2 . . ?
B7 B6 B9 60.6(10) . . ?
B7 B6 B5 60.6(11) . . ?
B7 B6 H6A 120.2 . . ?
B7 B6 B3 107.8(15) . . ?
C13 B1 B4 93.3(9) . . ?
C13 B1 B8 51.1(8) . . ?
C13 B1 B2 91.0(9) . . ?
C13 B1 H1 145.2(17) . . ?
C13 B1 H4B 80(9) . . ?
B4 B1 H1 115.9(16) . . ?
B4 B1 H4B 28(8) . . ?
B8 B1 B4 95.8(11) . . ?
B8 B1 H1 135.8(18) . . ?
B8 B1 H4B 106(9) . . ?
B2 B1 B4 54.9(10) . . ?
B2 B1 B8 54.1(10) . . ?
B2 B1 H1 120.7(15) . . ?
B2 B1 H4B 80(8) . . ?
H1 B1 C13 145.2(17) . . ?
H1 B1 B4 115.9(16) . . ?
H1 B1 B8 135.8(18) . . ?
H1 B1 B2 120.7(15) . . ?
H1 B1 H1 0.0 . . ?
H1 B1 H4B 117(9) . . ?
H1 B1 H4B 117(9) . . ?
C13 B8 B5 107.1(16) . . ?
C13 B8 B1 59.7(10) . . ?
C13 B8 H8A 125.4 . . ?
C13 B8 B2 103.3(15) . . ?
C13 B8 B7 60.1(10) . . ?
B5 B8 B1 115.1(15) . . ?
B5 B8 H8A 119.1 . . ?
B5 B8 B2 61.3(13) . . ?
B5 B8 B7 61.3(12) . . ?
B1 B8 H8A 116.8 . . ?
B2 B8 B1 62.0(12) . . ?
B2 B8 H8A 123.1 . . ?
B7 B8 B1 113.5(14) . . ?
B7 B8 H8A 119.4 . . ?
B7 B8 B2 109.1(16) . . ?
B5 B2 B4 109.2(15) . . ?
B5 B2 B1 113.5(13) . . ?
B5 B2 H2A 122.7 . . ?
B4 B2 B1 65.3(12) . . ?
B4 B2 H2A 118.8 . . ?
B1 B2 H2A 113.7 . . ?
B8 B2 B5 57.6(12) . . ?
B8 B2 B4 110.8(14) . . ?
B8 B2 B1 63.8(11) . . ?
B8 B2 H2A 123.0 . . ?
B3 B2 B5 58.1(12) . . ?
B3 B2 B4 62.9(13) . . ?
B3 B2 B1 117.6(15) . . ?
B3 B2 B8 106.0(16) . . ?
B3 B2 H2A 120.2 . . ?
C14 B3 B5 104.2(14) . . ?
C14 B3 B4 56.4(10) . . ?
C14 B3 B6 58.3(10) . . ?
C14 B3 B2 102.4(14) . . ?
C14 B3 H3A 127.0 . . ?
B5 B3 B4 110.0(15) . . ?
B5 B3 B6 60.5(12) . . ?
B5 B3 B2 61.6(13) . . ?
B5 B3 H3A 120.9 . . ?
B4 B3 H3A 121.5 . . ?
B6 B3 B4 107.2(13) . . ?
B6 B3 H3A 121.4 . . ?
B2 B3 B4 60.5(13) . . ?
B2 B3 B6 108.6(14) . . ?
B2 B3 H3A 122.2 . . ?
C13 B7 B9 55.9(9) . . ?
C13 B7 B5 102.1(14) . . ?
C13 B7 B6 107.1(13) . . ?
C13 B7 B8 56.7(10) . . ?
C13 B7 H7 125.1 . . ?
B9 B7 H7 126.2 . . ?
B5 B7 B9 102.4(14) . . ?
B5 B7 H7 124.8 . . ?
B6 B7 B9 60.7(10) . . ?
B6 B7 B5 60.4(11) . . ?
B6 B7 B8 108.2(15) . . ?
B6 B7 H7 119.6 . . ?
B8 B7 B9 100.6(13) . . ?
B8 B7 B5 58.4(12) . . ?
B8 B7 H7 124.4 . . ?
C23 C24 H24 120.0 . . ?
C23 C24 C25 120.0 . . ?
C25 C24 H24 120.0 . . ?
C24 C23 H23 120.0 . . ?
C22 C23 C24 120.0 . . ?
C22 C23 H23 120.0 . . ?
C23 C22 H22 120.0 . . ?
C23 C22 C21 120.0 . . ?
C21 C22 H22 120.0 . . ?
C22 C21 P2 119.7(11) . . ?
C26 C21 P2 120.2(11) . . ?
C26 C21 C22 120.0 . . ?
C21 C26 H26 120.0 . . ?
C21 C26 C25 120.0 . . ?
C25 C26 H26 120.0 . . ?
C24 C25 H25 120.0 . . ?
C26 C25 C24 120.0 . . ?
C26 C25 H25 120.0 . . ?

loop_
_geom_bond_atom_site_label_1
_geom_bond_atom_site_label_2
_geom_bond_distance
_geom_bond_site_symmetry_2
_geom_bond_publ_flag
Au1 P1 2.314(4) . ?
Au1 P2 2.313(4) 2 ?
P1 C1 1.819(16) . ?
P1 C13 1.829(15) . ?
P1 C7 1.81(2) . ?
P2 C15 1.825(15) . ?
P2 C14 1.808(15) . ?
P2 C21A 1.821(14) . ?
P2 C21 1.872(14) . ?
C15 C16 1.39(2) . ?
C15 C20 1.39(2) . ?
C1 C2 1.40(2) . ?
C1 C6 1.41(2) . ?
C5 H5 0.9500 . ?
C5 C4 1.38(3) . ?
C5 C6 1.39(2) . ?
C13 B9 1.64(2) . ?
C13 B1 1.832(18) . ?
C13 B8 1.65(3) . ?
C13 B7 1.71(2) . ?
C3 H3 0.9500 . ?
C3 C2 1.40(2) . ?
C3 C4 1.39(3) . ?
C2 H2 0.9500 . ?
C4 H4 0.9500 . ?
C6 H6 0.9500 . ?
C14 B9 1.58(2) . ?
C14 B4 1.70(3) . ?
C14 B6 1.69(2) . ?
C14 B3 1.68(3) . ?
C16 H16 0.9500 . ?
C16 C17 1.39(2) . ?
C17 H17 0.9500 . ?
C17 C18 1.36(3) . ?
C24A H24A 0.9500 . ?
C24A C23A 1.3900 . ?
C24A C25A 1.3900 . ?
C23A H23A 0.9500 . ?
C23A C22A 1.3900 . ?
C22A H22A 0.9500 . ?
C22A C21A 1.3900 . ?
C21A C26A 1.3900 . ?
C26A H26A 0.9500 . ?
C26A C25A 1.3900 . ?
C25A H25A 0.9500 . ?
C20 H20 0.9500 . ?
C20 C19 1.36(2) . ?
C18 H18 0.9500 . ?
C18 C19 1.39(3) . ?
C19 H19 0.9500 . ?
C10 H10 0.9500 . ?
C10 C9 1.30(3) . ?
C10 C11 1.31(3) . ?
C9 H9 0.9500 . ?
C9 C8 1.41(3) . ?
C8 H8 0.9500 . ?
C8 C7 1.35(3) . ?
C7 C12 1.34(3) . ?
C12 H12 0.9500 . ?
C12 C11 1.39(3) . ?
C11 H11 0.9500 . ?
B9 B6 1.79(3) . ?
B9 B7 1.79(3) . ?
B9 H9A 0.98(17) . ?
B5 H5A 1.1200 . ?
B5 B6 1.78(3) . ?
B5 B8 1.73(3) . ?
B5 B2 1.80(3) . ?
B5 B3 1.73(3) . ?
B5 B7 1.78(3) . ?
B4 B1 2.05(3) . ?
B4 B2 1.85(3) . ?
B4 B3 1.89(3) . ?
B4 H4A 1.064(7) . ?
B4 H4B 1.16(9) . ?
B6 H6A 1.1200 . ?
B6 B3 1.79(3) . ?
B6 B7 1.75(3) . ?
B1 B8 1.98(3) . ?
B1 B2 1.95(3) . ?
B1 H1 1.080(7) . ?
B1 H1 1.080(7) . ?
B1 H4B 1.16(9) . ?
B8 H8A 1.1200 . ?
B8 B2 1.79(3) . ?
B8 B7 1.76(3) . ?
B2 H2A 1.1200 . ?
B2 B3 1.77(3) . ?
B3 H3A 1.1200 . ?
B7 H7 1.1200 . ?
C24 H24 0.9500 . ?
C24 C23 1.3900 . ?
C24 C25 1.3900 . ?
C23 H23 0.9500 . ?
C23 C22 1.3900 . ?
C22 H22 0.9500 . ?
C22 C21 1.3900 . ?
C21 C26 1.3900 . ?
C26 H26 0.9500 . ?
C26 C25 1.3900 . ?
C25 H25 0.9500 . ?

loop_
_geom_torsion_atom_site_label_1
_geom_torsion_atom_site_label_2
_geom_torsion_atom_site_label_3
_geom_torsion_atom_site_label_4
_geom_torsion
_geom_torsion_site_symmetry_1
_geom_torsion_site_symmetry_2
_geom_torsion_site_symmetry_3
_geom_torsion_site_symmetry_4
_geom_torsion_publ_flag
Au1 P1 C1 C2 -175.8(13) . . . . ?
Au1 P1 C1 C6 2.1(14) . . . . ?
Au1 P1 C13 B9 -30.0(12) . . . . ?
Au1 P1 C13 B1 -163.0(10) . . . . ?
Au1 P1 C13 B8 114.4(13) . . . . ?
Au1 P1 C13 B7 40.9(11) . . . . ?
Au1 P1 C7 C8 -111(2) . . . . ?
Au1 P1 C7 C12 73(3) . . . . ?
Au1 P2 C15 C16 39.8(15) 2 . . . ?
Au1 P2 C15 C20 -141.0(13) 2 . . . ?
Au1 P2 C14 B9 36.8(13) 2 . . . ?
Au1 P2 C14 B4 168.9(11) 2 . . . ?
Au1 P2 C14 B6 -36.5(11) 2 . . . ?
Au1 P2 C14 B3 -109.7(12) 2 . . . ?
Au1 P2 C21A C22A 2.4(14) 2 . . . ?
Au1 P2 C21A C26A -172.8(11) 2 . . . ?
Au1 P2 C21 C22 76.9(14) 2 . . . ?
Au1 P2 C21 C26 -99.9(13) 2 . . . ?
P1 C1 C2 C3 -178.3(15) . . . . ?
P1 C1 C6 C5 178.4(13) . . . . ?
P1 C13 B9 C14 -154.6(12) . . . . ?
P1 C13 B9 B6 140.8(11) . . . . ?
P1 C13 B9 B7 106.8(12) . . . . ?
P1 C13 B1 B4 144.1(11) . . . . ?
P1 C13 B1 B8 -121.1(13) . . . . ?
P1 C13 B1 B2 -161.0(11) . . . . ?
P1 C13 B1 H1 -4(4) . . . . ?
P1 C13 B8 B5 -142.3(13) . . . . ?
P1 C13 B8 B1 108.1(13) . . . . ?
P1 C13 B8 B2 154.0(12) . . . . ?
P1 C13 B8 B7 -101.4(14) . . . . ?
P1 C13 B7 B9 -104.8(12) . . . . ?
P1 C13 B7 B5 158.3(11) . . . . ?
P1 C13 B7 B6 -139.3(12) . . . . ?
P1 C13 B7 B8 119.9(13) . . . . ?
P1 C7 C12 C11 175(2) . . . . ?
P2 C15 C16 C17 -178.9(15) . . . . ?
P2 C15 C20 C19 175.7(14) . . . . ?
P2 C14 B9 C13 155.5(12) . . . . ?
P2 C14 B9 B6 -105.9(13) . . . . ?
P2 C14 B9 B7 -140.2(11) . . . . ?
P2 C14 B4 B1 -144.5(12) . . . . ?
P2 C14 B4 B2 154.6(11) . . . . ?
P2 C14 B4 B3 115.8(14) . . . . ?
P2 C14 B6 B9 107.7(12) . . . . ?
P2 C14 B6 B5 -155.4(10) . . . . ?
P2 C14 B6 B3 -116.1(13) . . . . ?
P2 C14 B6 B7 142.1(11) . . . . ?
P2 C14 B3 B5 143.3(13) . . . . ?
P2 C14 B3 B4 -111.8(14) . . . . ?
P2 C14 B3 B6 102.4(13) . . . . ?
P2 C14 B3 B2 -153.2(12) . . . . ?
P2 C21A C26A C25A 175.0(19) . . . . ?
P2 C21 C26 C25 177(2) . . . . ?
C15 P2 C14 B9 161.1(12) . . . . ?
C15 P2 C14 B4 -66.7(14) . . . . ?
C15 P2 C14 B6 87.8(12) . . . . ?
C15 P2 C14 B3 14.6(15) . . . . ?
C15 P2 C21A C22A -117.9(12) . . . . ?
C15 P2 C21A C26A 66.9(15) . . . . ?
C15 P2 C21 C22 -41.0(15) . . . . ?
C15 P2 C21 C26 142.3(14) . . . . ?
C15 C16 C17 C18 0(3) . . . . ?
C15 C20 C19 C18 7(3) . . . . ?
C1 P1 C13 B9 -154.9(11) . . . . ?
C1 P1 C13 B1 72.2(13) . . . . ?
C1 P1 C13 B8 -10.5(16) . . . . ?
C1 P1 C13 B7 -84.0(12) . . . . ?
C1 P1 C7 C8 10(3) . . . . ?
C1 P1 C7 C12 -165(2) . . . . ?
C13 P1 C1 C2 -50.2(16) . . . . ?
C13 P1 C1 C6 127.7(12) . . . . ?
C13 P1 C7 C8 127(2) . . . . ?
C13 P1 C7 C12 -49(3) . . . . ?
C13 B9 B6 C14 106.8(13) . . . . ?
C13 B9 B6 B5 11.1(16) . . . . ?
C13 B9 B6 B3 70.4(15) . . . . ?
C13 B9 B6 B7 -34.4(12) . . . . ?
C13 B9 B7 B5 96.4(13) . . . . ?
C13 B9 B7 B6 141.7(14) . . . . ?
C13 B9 B7 B8 36.7(11) . . . . ?
C13 B8 B2 B5 102.4(16) . . . . ?
C13 B8 B2 B4 2(2) . . . . ?
C13 B8 B2 B1 -44.6(12) . . . . ?
C13 B8 B2 B3 68.8(18) . . . . ?
C13 B8 B7 B9 -36.4(11) . . . . ?
C13 B8 B7 B5 -134.5(15) . . . . ?
C13 B8 B7 B6 -98.8(13) . . . . ?
C2 C1 C6 C5 -4(2) . . . . ?
C2 C3 C4 C5 3(3) . . . . ?
C4 C5 C6 C1 3(3) . . . . ?
C4 C3 C2 C1 -3(3) . . . . ?
C6 C1 C2 C3 4(3) . . . . ?
C6 C5 C4 C3 -3(3) . . . . ?
C14 P2 C15 C16 -85.5(15) . . . . ?
C14 P2 C15 C20 93.7(15) . . . . ?
C14 P2 C21A C22A 123.0(12) . . . . ?
C14 P2 C21A C26A -52.1(15) . . . . ?
C14 P2 C21 C22 -159.5(12) . . . . ?
C14 P2 C21 C26 23.8(16) . . . . ?
C14 B9 B6 B5 -95.8(14) . . . . ?
C14 B9 B6 B3 -36.4(12) . . . . ?
C14 B9 B6 B7 -141.2(14) . . . . ?
C14 B9 B7 C13 -106.8(14) . . . . ?
C14 B9 B7 B5 -10.4(16) . . . . ?
C14 B9 B7 B6 34.9(13) . . . . ?
C14 B9 B7 B8 -70.1(15) . . . . ?
C14 B4 B2 B5 -2.0(17) . . . . ?
C14 B4 B2 B1 105.7(12) . . . . ?
C14 B4 B2 B8 59.6(18) . . . . ?
C14 B4 B2 B3 -38.2(12) . . . . ?
C14 B4 B3 B5 94.1(15) . . . . ?
C14 B4 B3 B6 30.0(12) . . . . ?
C14 B4 B3 B2 132.1(14) . . . . ?
C14 B6 B3 B5 -133.0(15) . . . . ?
C14 B6 B3 B4 -29.3(12) . . . . ?
C14 B6 B3 B2 -93.3(16) . . . . ?
C14 B6 B7 C13 0.9(17) . . . . ?
C14 B6 B7 B9 -31.6(11) . . . . ?
C14 B6 B7 B5 95.4(15) . . . . ?
C14 B6 B7 B8 60.6(16) . . . . ?
C16 C15 C20 C19 -5(3) . . . . ?
C16 C17 C18 C19 2(3) . . . . ?
C17 C18 C19 C20 -5(3) . . . . ?
C24A C23A C22A C21A 0.0 . . . . ?
C23A C24A C25A C26A 0.0 . . . . ?
C23A C22A C21A P2 -175.3(18) . . . . ?
C23A C22A C21A C26A 0.0 . . . . ?
C22A C21A C26A C25A 0.0 . . . . ?
C21A P2 C15 C16 159.6(15) . . . . ?
C21A P2 C15 C20 -21.1(18) . . . . ?
C21A P2 C14 B9 -82.3(14) . . . . ?
C21A P2 C14 B4 49.8(15) . . . . ?
C21A P2 C14 B6 -155.6(12) . . . . ?
C21A P2 C14 B3 131.2(15) . . . . ?
C21A C26A C25A C24A 0.0 . . . . ?
C25A C24A C23A C22A 0.0 . . . . ?
C20 C15 C16 C17 2(3) . . . . ?
C10 C9 C8 C7 -9(4) . . . . ?
C9 C10 C11 C12 -20(4) . . . . ?
C9 C8 C7 P1 -176(2) . . . . ?
C9 C8 C7 C12 -1(4) . . . . ?
C8 C7 C12 C11 -1(4) . . . . ?
C7 P1 C1 C2 63.2(17) . . . . ?
C7 P1 C1 C6 -118.8(15) . . . . ?
C7 P1 C13 B9 90.3(13) . . . . ?
C7 P1 C13 B1 -42.6(14) . . . . ?
C7 P1 C13 B8 -125.3(15) . . . . ?
C7 P1 C13 B7 161.2(12) . . . . ?
C7 C12 C11 C10 11(4) . . . . ?
C11 C10 C9 C8 19(4) . . . . ?
B9 C13 B1 B4 11.2(16) . . . . ?
B9 C13 B1 B8 106.0(15) . . . . ?
B9 C13 B1 B2 66.2(16) . . . . ?
B9 C13 B1 H1 -137(3) . . . . ?
B9 C13 B8 B5 2.3(19) . . . . ?
B9 C13 B8 B1 -107.3(13) . . . . ?
B9 C13 B8 B2 -61.4(17) . . . . ?
B9 C13 B8 B7 43.2(13) . . . . ?
B9 C13 B7 B5 -96.9(14) . . . . ?
B9 C13 B7 B6 -34.4(12) . . . . ?
B9 C13 B7 B8 -135.3(14) . . . . ?
B9 C14 B4 B1 -10.0(19) . . . . ?
B9 C14 B4 B2 -70.9(16) . . . . ?
B9 C14 B4 B3 -109.6(15) . . . . ?
B9 C14 B6 B5 96.8(13) . . . . ?
B9 C14 B6 B3 136.2(14) . . . . ?
B9 C14 B6 B7 34.4(13) . . . . ?
B9 C14 B3 B5 -3.1(19) . . . . ?
B9 C14 B3 B4 101.7(15) . . . . ?
B9 C14 B3 B6 -44.1(14) . . . . ?
B9 C14 B3 B2 60.3(18) . . . . ?
B9 B6 B3 C14 34.6(11) . . . . ?
B9 B6 B3 B5 -98.5(14) . . . . ?
B9 B6 B3 B4 5.2(17) . . . . ?
B9 B6 B3 B2 -58.7(17) . . . . ?
B9 B6 B7 C13 32.5(12) . . . . ?
B9 B6 B7 B5 127.0(15) . . . . ?
B9 B6 B7 B8 92.2(14) . . . . ?
B5 B6 B3 C14 133.0(15) . . . . ?
B5 B6 B3 B4 103.7(16) . . . . ?
B5 B6 B3 B2 39.7(15) . . . . ?
B5 B6 B7 C13 -94.5(15) . . . . ?
B5 B6 B7 B9 -127.0(15) . . . . ?
B5 B6 B7 B8 -34.8(14) . . . . ?
B5 B8 B2 B4 -100.1(17) . . . . ?
B5 B8 B2 B1 -146.9(15) . . . . ?
B5 B8 B2 B3 -33.6(15) . . . . ?
B5 B8 B7 C13 134.5(15) . . . . ?
B5 B8 B7 B9 98.1(15) . . . . ?
B5 B8 B7 B6 35.6(14) . . . . ?
B5 B2 B3 C14 -99.7(15) . . . . ?
B5 B2 B3 B4 -138.9(14) . . . . ?
B5 B2 B3 B6 -39.2(14) . . . . ?
B4 C14 B9 C13 19(2) . . . . ?
B4 C14 B9 B6 117.2(15) . . . . ?
B4 C14 B9 B7 82.8(16) . . . . ?
B4 C14 B6 B9 -98.4(15) . . . . ?
B4 C14 B6 B5 -1.5(18) . . . . ?
B4 C14 B6 B3 37.8(15) . . . . ?
B4 C14 B6 B7 -64.0(18) . . . . ?
B4 C14 B3 B5 -104.8(16) . . . . ?
B4 C14 B3 B6 -145.8(14) . . . . ?
B4 C14 B3 B2 -41.4(14) . . . . ?
B4 B2 B3 C14 39.2(12) . . . . ?
B4 B2 B3 B5 138.9(14) . . . . ?
B4 B2 B3 B6 99.7(15) . . . . ?
B6 C14 B9 C13 -98.6(16) . . . . ?
B6 C14 B9 B7 -34.3(12) . . . . ?
B6 C14 B4 B1 63.2(18) . . . . ?
B6 C14 B4 B2 2.3(18) . . . . ?
B6 C14 B4 B3 -36.5(14) . . . . ?
B6 C14 B3 B5 41.0(14) . . . . ?
B6 C14 B3 B4 145.8(14) . . . . ?
B6 C14 B3 B2 104.4(15) . . . . ?
B6 B9 B7 C13 -141.7(14) . . . . ?
B6 B9 B7 B5 -45.3(13) . . . . ?
B6 B9 B7 B8 -105.0(15) . . . . ?
B6 B5 B8 C13 5(2) . . . . ?
B6 B5 B8 B1 69.1(18) . . . . ?
B6 B5 B8 B2 101.2(17) . . . . ?
B6 B5 B8 B7 -35.2(14) . . . . ?
B6 B5 B2 B4 1.4(19) . . . . ?
B6 B5 B2 B1 -69.3(18) . . . . ?
B6 B5 B2 B8 -101.6(16) . . . . ?
B6 B5 B2 B3 39.6(13) . . . . ?
B6 B5 B3 C14 -39.9(13) . . . . ?
B6 B5 B3 B4 -98.9(15) . . . . ?
B6 B5 B3 B2 -136.5(15) . . . . ?
B6 B5 B7 C13 102.9(13) . . . . ?
B6 B5 B7 B9 45.5(12) . . . . ?
B6 B5 B7 B8 140.5(16) . . . . ?
B1 C13 B9 C14 -20.1(19) . . . . ?
B1 C13 B9 B6 -84.7(15) . . . . ?
B1 C13 B9 B7 -118.6(14) . . . . ?
B1 C13 B8 B5 109.5(15) . . . . ?
B1 C13 B8 B2 45.9(13) . . . . ?
B1 C13 B8 B7 150.4(13) . . . . ?
B1 C13 B7 B9 101.2(15) . . . . ?
B1 C13 B7 B5 4.3(18) . . . . ?
B1 C13 B7 B6 66.8(18) . . . . ?
B1 C13 B7 B8 -34.1(15) . . . . ?
B1 B4 B2 B5 -107.7(14) . . . . ?
B1 B4 B2 B8 -46.1(13) . . . . ?
B1 B4 B2 B3 -144.0(13) . . . . ?
B1 B4 B3 C14 -99.9(13) . . . . ?
B1 B4 B3 B5 -5.7(18) . . . . ?
B1 B4 B3 B6 -69.8(16) . . . . ?
B1 B4 B3 B2 32.3(12) . . . . ?
B1 B8 B2 B5 146.9(15) . . . . ?
B1 B8 B2 B4 46.9(14) . . . . ?
B1 B8 B2 B3 113.4(16) . . . . ?
B1 B8 B7 C13 27.7(12) . . . . ?
B1 B8 B7 B9 -8.7(17) . . . . ?
B1 B8 B7 B5 -106.8(16) . . . . ?
B1 B8 B7 B6 -71.2(17) . . . . ?
B1 B2 B3 C14 2(2) . . . . ?
B1 B2 B3 B5 101.8(17) . . . . ?
B1 B2 B3 B4 -37.1(14) . . . . ?
B1 B2 B3 B6 63(2) . . . . ?
B8 C13 B9 C14 55.9(18) . . . . ?
B8 C13 B9 B6 -8.7(17) . . . . ?
B8 C13 B9 B7 -42.7(14) . . . . ?
B8 C13 B1 B4 -94.8(13) . . . . ?
B8 C13 B1 B2 -39.9(12) . . . . ?
B8 C13 B1 H1 117(3) . . . . ?
B8 C13 B7 B9 135.3(14) . . . . ?
B8 C13 B7 B5 38.4(13) . . . . ?
B8 C13 B7 B6 100.8(16) . . . . ?
B8 B5 B6 C14 -64.9(17) . . . . ?
B8 B5 B6 B9 -9.7(18) . . . . ?
B8 B5 B6 B3 -104.0(18) . . . . ?
B8 B5 B6 B7 35.7(14) . . . . ?
B8 B5 B2 B4 103.0(16) . . . . ?
B8 B5 B2 B1 32.3(15) . . . . ?
B8 B5 B2 B3 141.2(16) . . . . ?
B8 B5 B3 C14 60.7(18) . . . . ?
B8 B5 B3 B4 2(2) . . . . ?
B8 B5 B3 B6 100.6(16) . . . . ?
B8 B5 B3 B2 -35.9(14) . . . . ?
B8 B5 B7 C13 -37.6(13) . . . . ?
B8 B5 B7 B9 -94.9(14) . . . . ?
B8 B5 B7 B6 -140.5(16) . . . . ?
B8 B2 B3 C14 -66.3(18) . . . . ?
B8 B2 B3 B5 33.4(14) . . . . ?
B8 B2 B3 B4 -105.5(16) . . . . ?
B8 B2 B3 B6 -6(2) . . . . ?
B2 B5 B6 C14 0.0(17) . . . . ?
B2 B5 B6 B9 55.1(16) . . . . ?
B2 B5 B6 B3 -39.1(14) . . . . ?
B2 B5 B6 B7 100.6(15) . . . . ?
B2 B5 B8 C13 -96.1(16) . . . . ?
B2 B5 B8 B1 -32.1(14) . . . . ?
B2 B5 B8 B7 -136.4(15) . . . . ?
B2 B5 B3 C14 96.6(15) . . . . ?
B2 B5 B3 B4 37.5(14) . . . . ?
B2 B5 B3 B6 136.5(15) . . . . ?
B2 B5 B7 C13 1.9(17) . . . . ?
B2 B5 B7 B9 -55.5(17) . . . . ?
B2 B5 B7 B6 -101.0(16) . . . . ?
B2 B5 B7 B8 39.5(14) . . . . ?
B2 B4 B3 C14 -132.1(14) . . . . ?
B2 B4 B3 B5 -38.0(14) . . . . ?
B2 B4 B3 B6 -102.1(16) . . . . ?
B2 B8 B7 C13 94.7(16) . . . . ?
B2 B8 B7 B9 58.3(17) . . . . ?
B2 B8 B7 B5 -39.8(15) . . . . ?
B2 B8 B7 B6 -4.2(19) . . . . ?
B3 C14 B9 C13 -55.4(19) . . . . ?
B3 C14 B9 B6 43.3(14) . . . . ?
B3 C14 B9 B7 8.9(18) . . . . ?
B3 C14 B4 B1 99.7(15) . . . . ?
B3 C14 B4 B2 38.8(13) . . . . ?
B3 C14 B6 B9 -136.2(14) . . . . ?
B3 C14 B6 B5 -39.4(13) . . . . ?
B3 C14 B6 B7 -101.8(15) . . . . ?
B3 B5 B6 C14 39.1(13) . . . . ?
B3 B5 B6 B9 94.3(14) . . . . ?
B3 B5 B6 B7 139.7(15) . . . . ?
B3 B5 B8 C13 -60.5(18) . . . . ?
B3 B5 B8 B1 3(2) . . . . ?
B3 B5 B8 B2 35.6(14) . . . . ?
B3 B5 B8 B7 -100.8(16) . . . . ?
B3 B5 B2 B4 -38.3(14) . . . . ?
B3 B5 B2 B1 -109.0(17) . . . . ?
B3 B5 B2 B8 -141.2(16) . . . . ?
B3 B5 B7 C13 66.0(17) . . . . ?
B3 B5 B7 B9 8.6(18) . . . . ?
B3 B5 B7 B6 -36.9(14) . . . . ?
B3 B5 B7 B8 103.5(18) . . . . ?
B3 B4 B2 B5 36.2(13) . . . . ?
B3 B4 B2 B1 144.0(13) . . . . ?
B3 B4 B2 B8 97.8(17) . . . . ?
B3 B6 B7 C13 -59.3(17) . . . . ?
B3 B6 B7 B9 -91.8(14) . . . . ?
B3 B6 B7 B5 35.2(14) . . . . ?
B3 B6 B7 B8 0.4(18) . . . . ?
B7 C13 B9 C14 98.5(16) . . . . ?
B7 C13 B9 B6 33.9(13) . . . . ?
B7 C13 B1 B4 -62.5(17) . . . . ?
B7 C13 B1 B8 32.3(14) . . . . ?
B7 C13 B1 B2 -7.5(18) . . . . ?
B7 C13 B1 H1 149(3) . . . . ?
B7 C13 B8 B5 -40.9(14) . . . . ?
B7 C13 B8 B1 -150.4(13) . . . . ?
B7 C13 B8 B2 -104.5(16) . . . . ?
B7 B9 B6 C14 141.2(14) . . . . ?
B7 B9 B6 B5 45.5(13) . . . . ?
B7 B9 B6 B3 104.8(14) . . . . ?
B7 B5 B6 C14 -100.6(13) . . . . ?
B7 B5 B6 B9 -45.5(12) . . . . ?
B7 B5 B6 B3 -139.7(15) . . . . ?
B7 B5 B8 C13 40.3(13) . . . . ?
B7 B5 B8 B1 104.3(16) . . . . ?
B7 B5 B8 B2 136.4(15) . . . . ?
B7 B5 B2 B4 63.9(18) . . . . ?
B7 B5 B2 B1 -7(2) . . . . ?
B7 B5 B2 B8 -39.1(14) . . . . ?
B7 B5 B2 B3 102.1(16) . . . . ?
B7 B5 B3 C14 -4.0(19) . . . . ?
B7 B5 B3 B4 -63.0(18) . . . . ?
B7 B5 B3 B6 35.9(13) . . . . ?
B7 B5 B3 B2 -100.5(16) . . . . ?
B7 B6 B3 C14 96.8(13) . . . . ?
B7 B6 B3 B5 -36.3(14) . . . . ?
B7 B6 B3 B4 67.5(17) . . . . ?
B7 B6 B3 B2 3.5(19) . . . . ?
B7 B8 B2 B5 39.8(14) . . . . ?
B7 B8 B2 B4 -60(2) . . . . ?
B7 B8 B2 B1 -107.2(15) . . . . ?
B7 B8 B2 B3 6(2) . . . . ?
C24 C23 C22 C21 0.0 . . . . ?
C23 C24 C25 C26 0.0 . . . . ?
C23 C22 C21 P2 -176.8(19) . . . . ?
C23 C22 C21 C26 0.0 . . . . ?
C22 C21 C26 C25 0.0 . . . . ?
C21 P2 C15 C16 157.7(15) . . . . ?
C21 P2 C15 C20 -23.1(17) . . . . ?
C21 P2 C14 B9 -85.9(15) . . . . ?
C21 P2 C14 B4 46.2(16) . . . . ?
C21 P2 C14 B6 -159.2(13) . . . . ?
C21 P2 C14 B3 127.6(15) . . . . ?
C21 C26 C25 C24 0.0 . . . . ?
C25 C24 C23 C22 0.0 . . . . ?

loop_
_smtbx_masks_void_nr
_smtbx_masks_void_average_x
_smtbx_masks_void_average_y
_smtbx_masks_void_average_z
_smtbx_masks_void_volume
_smtbx_masks_void_count_electrons
_smtbx_masks_void_content
1 0.000 0.310 0.250 114.9 30.6 ?
2 0.000 0.690 0.750 114.9 27.8 ?
3 0.250 0.250 0.000 157.3 14.3 ?
4 0.250 0.750 0.500 157.3 14.3 ?
5 0.500 0.190 0.750 114.9 27.8 ?
6 0.500 0.810 0.250 114.9 30.6 ?
7 0.750 0.250 0.500 157.3 14.3 ?
8 0.750 0.750 0.000 157.3 14.3 ?
